data_1001663
loop_
_publ_author_name
'Chen, B - H'
'Walker, D'
'Suard, E'
'Scott, B A'
'Mercey, B'
'Hervieu, M'
'Raveau, B'

_publ_section_title
;
High pressure synthesis of Nd Cu O3-d perovskites (0<d<0.5)
;
_journal_coden_ASTM INOCAJ
_journal_name_full 'Inorganic Chemistry'
_journal_page_first 2077
_journal_page_last 2083
_journal_paper_doi 10.1021/ic00112a020
_journal_volume 34
_journal_year 1995
_chemical_formula_structural 'Nd Cu O2.5'
_chemical_formula_sum 'Cu Nd O2.5'
_chemical_name_systematic 'Neodymium copper oxide (1/1/2.5)'
_space_group_IT_number 55
_symmetry_cell_setting orthorhombic
_symmetry_Int_Tables_number 55
_symmetry_space_group_name_Hall '-P 2 2ab'
_symmetry_space_group_name_H-M 'P b a m'
_cell_angle_alpha 90
_cell_angle_beta 90
_cell_angle_gamma 90
_cell_formula_units_Z 4
_cell_length_a 5.596(1)
_cell_length_b 10.29(2)
_cell_length_c 3.806(1)
_cell_volume 219.2
_refine_ls_R_factor_all 0.093
_cod_database_code 1001663

loop_
_symmetry_equiv_pos_as_xyz
x,y,z
-x,-y,z
1/2+x,1/2-y,-z
1/2-x,1/2+y,-z
-x,-y,-z
x,y,-z
1/2-x,1/2+y,z
1/2+x,1/2-y,z

loop_
_atom_site_label
_atom_site_type_symbol
_atom_site_symmetry_multiplicity
_atom_site_Wyckoff_symbol
_atom_site_fract_x
_atom_site_fract_y
_atom_site_fract_z
_atom_site_occupancy
_atom_site_attached_hydrogens
_atom_site_calc_flag
Nd1 Nd3+ 4 h 0.3224(4) 0.3564(3) 0.5 1. 0 d
Cu1 Cu2+ 4 g 0.2985(9) 0.0981(5) 0. 1. 0 d
O1 O2- 4 h 0.281(3) 0.098(2) 0.5 1. 0 d
O2 O2- 4 g 0.543(3) 0.223(2) 0. 1. 0 d
O3 O2- 2 a 0. 0. 0. 1. 0 d

loop_
_atom_type_symbol
_atom_type_oxidation_number
Nd3+ 3.000
Cu2+ 2.000
O2- -2.000
